data_7102932
loop_
_publ_author_name
'Brown, Jack A'
'Irvine, Stephanie'
'Kennedy, Alan R'
'Kerr, William J'
'Andersson, Shalini'
'Nilsson, G\"oran N'

_publ_section_title
;
 Highly active iridium(I) complexes for catalytic hydrogen isotope
 exchange.
;
_journal_issue 9
_journal_name_full 'Chemical communications (Cambridge, England)'
_journal_page_first 1115
_journal_page_last 1117
_journal_paper_doi 10.1039/b715938b
_journal_year 2008
_chemical_formula_sum 'C47 H51 F6 Ir N2 O0.5 P2'
_chemical_formula_weight 1020.04
_chemical_name_systematic
;
?
;
_space_group_IT_number 2
_symmetry_cell_setting triclinic
_symmetry_space_group_name_Hall '-P 1'
_symmetry_space_group_name_H-M 'P -1'
_atom_sites_solution_hydrogens geom
_atom_sites_solution_primary direct
_atom_sites_solution_secondary difmap
_audit_creation_method SHELXL-97
_cell_angle_alpha 88.499(3)
_cell_angle_beta 75.174(3)
_cell_angle_gamma 87.285(4)
_cell_formula_units_Z 2
_cell_length_a 11.0693(11)
_cell_length_b 13.9078(14)
_cell_length_c 15.0418(16)
_cell_measurement_reflns_used 54624
_cell_measurement_temperature 123(2)
_cell_measurement_theta_max 26.99
_cell_measurement_theta_min 2.91
_cell_volume 2235.8(4)
_computing_data_collection 'Collect and Denzo'
_computing_structure_refinement 'SHELXL-97 (Sheldrick, 1997)'
_computing_structure_solution Shelxs
_diffrn_ambient_temperature 123(2)
_diffrn_measured_fraction_theta_full 0.984
_diffrn_measured_fraction_theta_max 0.984
_diffrn_measurement_device_type 'Nonius Kappa CCD'
_diffrn_measurement_method 'phi and omega scans'
_diffrn_radiation_monochromator graphite
_diffrn_radiation_source 'fine-focus sealed tube'
_diffrn_radiation_type MoK\a
_diffrn_radiation_wavelength 0.71073
_diffrn_reflns_av_R_equivalents 0.0473
_diffrn_reflns_av_sigmaI/netI 0.0705
_diffrn_reflns_limit_h_max 14
_diffrn_reflns_limit_h_min -14
_diffrn_reflns_limit_k_max 17
_diffrn_reflns_limit_k_min -17
_diffrn_reflns_limit_l_max 19
_diffrn_reflns_limit_l_min -19
_diffrn_reflns_number 17769
_diffrn_reflns_theta_full 27.03
_diffrn_reflns_theta_max 27.03
_diffrn_reflns_theta_min 2.99
_diffrn_standards_decay_% 0
_diffrn_standards_number 0
_exptl_absorpt_coefficient_mu 3.118
_exptl_absorpt_correction_T_max 0.628
_exptl_absorpt_correction_T_min 0.550
_exptl_absorpt_correction_type multi-scan
_exptl_absorpt_process_details Sortav/scalepack
_exptl_crystal_colour red
_exptl_crystal_density_diffrn 1.515
_exptl_crystal_density_method 'not measured'
_exptl_crystal_description 'fragment from decaying prism'
_exptl_crystal_F_000 1024
_exptl_crystal_size_max 0.25
_exptl_crystal_size_mid 0.22
_exptl_crystal_size_min 0.15
_refine_diff_density_max 2.259
_refine_diff_density_min -1.031
_refine_diff_density_rms 0.132
_refine_ls_extinction_method none
_refine_ls_goodness_of_fit_ref 1.064
_refine_ls_hydrogen_treatment constr
_refine_ls_matrix_type full
_refine_ls_number_parameters 555
_refine_ls_number_reflns 9632
_refine_ls_number_restraints 0
_refine_ls_restrained_S_all 1.064
_refine_ls_R_factor_all 0.0757
_refine_ls_R_factor_gt 0.0478
_refine_ls_shift/su_max 0.001
_refine_ls_shift/su_mean 0.000
_refine_ls_structure_factor_coef Fsqd
_refine_ls_weighting_details 'calc w=1/[\s^2^(Fo^2^)+(0.0530P)^2^+1.8458P] where P=(Fo^2^+2Fc^2^)/3'
_refine_ls_weighting_scheme calc
_refine_ls_wR_factor_gt 0.0986
_refine_ls_wR_factor_ref 0.1095
_reflns_number_gt 7438
_reflns_number_total 9632
_reflns_threshold_expression I>2\s(I)
_cod_data_source_file b715938B.txt
_cod_data_source_block 5A
_cod_original_sg_symbol_H-M P-1
_cod_original_formula_sum 'C47 H51 F6 Ir N2 O0.50 P2'
_cod_database_code 7102932

loop_
_symmetry_equiv_pos_as_xyz
'x, y, z'
'-x, -y, -z'

loop_
_atom_site_label
_atom_site_type_symbol
_atom_site_fract_x
_atom_site_fract_y
_atom_site_fract_z
_atom_site_U_iso_or_equiv
_atom_site_adp_type
_atom_site_occupancy
_atom_site_symmetry_multiplicity
_atom_site_calc_flag
_atom_site_refinement_flags
_atom_site_disorder_assembly
_atom_site_disorder_group
Ir1 Ir 0.52694(2) 0.313362(15) 0.268779(17) 0.03254(9) Uani 1 1 d . . .
P1 P 0.73863(13) 0.25753(10) 0.24048(11) 0.0329(3) Uani 1 1 d . . .
P2 P 0.79995(16) 0.23868(13) 0.67552(12) 0.0480(4) Uani 1 1 d . . .
F1 F 0.8663(9) 0.3184(6) 0.5955(6) 0.045(2) Uiso 0.50 1 d P . .
F2 F 0.6715(9) 0.2736(9) 0.6501(7) 0.066(3) Uiso 0.50 1 d P . .
F3 F 0.7213(8) 0.3013(6) 0.7558(5) 0.054(2) Uiso 0.50 1 d P . .
F4 F 0.7476(9) 0.1699(6) 0.7617(7) 0.056(2) Uiso 0.50 1 d P . .
F5 F 0.9376(8) 0.2339(8) 0.7003(6) 0.046(2) Uiso 0.50 1 d P . .
F6 F 0.8713(9) 0.1535(6) 0.6093(6) 0.055(2) Uiso 0.50 1 d P . .
N1 N 0.3939(4) 0.1383(3) 0.3649(3) 0.0336(10) Uani 1 1 d . . .
N2 N 0.4320(4) 0.1161(3) 0.2184(3) 0.0314(10) Uani 1 1 d . . .
C1 C 0.4454(5) 0.1819(4) 0.2811(4) 0.0309(12) Uani 1 1 d . . .
C2 C 0.3531(5) 0.0478(4) 0.3525(4) 0.0384(13) Uani 1 1 d . . .
H2 H 0.3158 0.0037 0.3997 0.046 Uiso 1 1 calc R . .
C3 C 0.3761(5) 0.0343(4) 0.2619(4) 0.0394(14) Uani 1 1 d . . .
H3 H 0.3576 -0.0209 0.2328 0.047 Uiso 1 1 calc R . .
C4 C 0.3565(5) 0.1885(4) 0.4509(4) 0.0331(12) Uani 1 1 d . . .
C5 C 0.2322(5) 0.2225(4) 0.4814(4) 0.0350(13) Uani 1 1 d . . .
C6 C 0.1973(5) 0.2755(4) 0.5614(4) 0.0370(13) Uani 1 1 d . . .
H6 H 0.1138 0.3011 0.5809 0.044 Uiso 1 1 calc R . .
C7 C 0.2810(5) 0.2926(4) 0.6143(4) 0.0347(13) Uani 1 1 d . . .
C8 C 0.4006(5) 0.2525(4) 0.5850(4) 0.0369(13) Uani 1 1 d . . .
H8 H 0.4581 0.2615 0.6211 0.044 Uiso 1 1 calc R . .
C9 C 0.4407(5) 0.1996(4) 0.5053(4) 0.0351(13) Uani 1 1 d . . .
C10 C 0.1321(5) 0.2024(5) 0.4326(4) 0.0424(14) Uani 1 1 d . . .
H10A H 0.0644 0.1686 0.4748 0.064 Uiso 1 1 calc R . .
H10B H 0.1685 0.1624 0.3789 0.064 Uiso 1 1 calc R . .
H10C H 0.0987 0.2634 0.4126 0.064 Uiso 1 1 calc R . .
C11 C 0.2367(6) 0.3485(4) 0.7012(4) 0.0467(15) Uani 1 1 d . . .
H11A H 0.1674 0.3159 0.7430 0.070 Uiso 1 1 calc R . .
H11B H 0.2081 0.4134 0.6867 0.070 Uiso 1 1 calc R . .
H11C H 0.3056 0.3528 0.7306 0.070 Uiso 1 1 calc R . .
C12 C 0.5715(5) 0.1548(5) 0.4798(4) 0.0454(15) Uani 1 1 d . . .
H12A H 0.6220 0.1891 0.4264 0.068 Uiso 1 1 calc R . .
H12B H 0.5682 0.0870 0.4645 0.068 Uiso 1 1 calc R . .
H12C H 0.6091 0.1590 0.5317 0.068 Uiso 1 1 calc R . .
C13 C 0.4374(5) 0.1367(4) 0.1210(4) 0.0323(12) Uani 1 1 d . . .
C14 C 0.3269(5) 0.1770(4) 0.1025(4) 0.0335(12) Uani 1 1 d . . .
C15 C 0.3302(5) 0.2000(4) 0.0107(4) 0.0366(13) Uani 1 1 d . . .
H15 H 0.2575 0.2289 -0.0030 0.044 Uiso 1 1 calc R . .
C16 C 0.4343(5) 0.1826(4) -0.0600(4) 0.0359(13) Uani 1 1 d . . .
C17 C 0.5398(5) 0.1380(4) -0.0383(4) 0.0376(13) Uani 1 1 d . . .
H17 H 0.6123 0.1244 -0.0866 0.045 Uiso 1 1 calc R . .
C18 C 0.5421(5) 0.1132(4) 0.0514(4) 0.0353(13) Uani 1 1 d . . .
C19 C 0.2070(5) 0.1916(4) 0.1759(4) 0.0414(14) Uani 1 1 d . . .
H19A H 0.1704 0.1292 0.1947 0.062 Uiso 1 1 calc R . .
H19B H 0.1482 0.2329 0.1517 0.062 Uiso 1 1 calc R . .
H19C H 0.2242 0.2222 0.2290 0.062 Uiso 1 1 calc R . .
C20 C 0.4337(6) 0.2051(4) -0.1583(4) 0.0488(16) Uani 1 1 d . . .
H20A H 0.3496 0.2282 -0.1610 0.073 Uiso 1 1 calc R . .
H20B H 0.4576 0.1468 -0.1950 0.073 Uiso 1 1 calc R . .
H20C H 0.4934 0.2550 -0.1830 0.073 Uiso 1 1 calc R . .
C21 C 0.6544(5) 0.0569(4) 0.0681(4) 0.0413(14) Uani 1 1 d . . .
H21A H 0.6997 0.0975 0.0998 0.062 Uiso 1 1 calc R . .
H21B H 0.7097 0.0366 0.0092 0.062 Uiso 1 1 calc R . .
H21C H 0.6266 -0.0001 0.1063 0.062 Uiso 1 1 calc R . .
C22 C 0.3858(5) 0.3822(4) 0.2069(4) 0.0366(13) Uani 1 1 d . . .
H22 H 0.3894 0.3236 0.1751 0.044 Uiso 1 1 calc R . .
C23 C 0.3353(5) 0.3813(4) 0.3017(4) 0.0323(12) Uani 1 1 d . . .
H23 H 0.3074 0.3216 0.3299 0.039 Uiso 1 1 calc R . .
C24 C 0.3211(5) 0.4670(4) 0.3635(4) 0.0403(14) Uani 1 1 d . . .
H24A H 0.2445 0.4612 0.4143 0.048 Uiso 1 1 calc R . .
H24B H 0.3108 0.5264 0.3279 0.048 Uiso 1 1 calc R . .
C25 C 0.4339(6) 0.4756(4) 0.4039(5) 0.0442(15) Uani 1 1 d . . .
H25A H 0.4399 0.5437 0.4193 0.053 Uiso 1 1 calc R . .
H25B H 0.4203 0.4372 0.4617 0.053 Uiso 1 1 calc R . .
C26 C 0.5559(5) 0.4418(4) 0.3394(5) 0.0406(15) Uani 1 1 d . . .
H26 H 0.6108 0.4026 0.3656 0.049 Uiso 1 1 calc R . .
C27 C 0.5963(6) 0.4617(4) 0.2460(5) 0.0452(16) Uani 1 1 d . . .
H27 H 0.6744 0.4338 0.2131 0.054 Uiso 1 1 calc R . .
C28 C 0.5224(6) 0.5262(4) 0.1928(5) 0.0493(16) Uani 1 1 d . . .
H28A H 0.4724 0.5754 0.2347 0.059 Uiso 1 1 calc R . .
H28B H 0.5819 0.5602 0.1428 0.059 Uiso 1 1 calc R . .
C29 C 0.4353(6) 0.4707(4) 0.1514(5) 0.0451(15) Uani 1 1 d . . .
H29A H 0.3638 0.5140 0.1462 0.054 Uiso 1 1 calc R . .
H29B H 0.4808 0.4509 0.0886 0.054 Uiso 1 1 calc R . .
C30 C 0.8054(5) 0.2511(4) 0.1155(4) 0.0370(13) Uani 1 1 d . . .
C31 C 0.7436(6) 0.2988(4) 0.0558(4) 0.0446(15) Uani 1 1 d . . .
H31 H 0.6677 0.3349 0.0799 0.054 Uiso 1 1 calc R . .
C32 C 0.7931(7) 0.2934(5) -0.0382(5) 0.0571(18) Uani 1 1 d . . .
H32 H 0.7510 0.3263 -0.0785 0.069 Uiso 1 1 calc R . .
C33 C 0.9032(7) 0.2407(6) -0.0744(5) 0.064(2) Uani 1 1 d . . .
H33 H 0.9364 0.2370 -0.1391 0.077 Uiso 1 1 calc R . .
C34 C 0.9645(6) 0.1933(6) -0.0150(5) 0.0589(19) Uani 1 1 d . . .
H34 H 1.0403 0.1573 -0.0394 0.071 Uiso 1 1 calc R . .
C35 C 0.9164(5) 0.1979(5) 0.0787(5) 0.0459(15) Uani 1 1 d . . .
H35 H 0.9589 0.1649 0.1186 0.055 Uiso 1 1 calc R . .
C36 C 0.7897(5) 0.1393(4) 0.2796(4) 0.0338(12) Uani 1 1 d . . .
C37 C 0.7181(5) 0.0605(4) 0.2805(4) 0.0372(13) Uani 1 1 d . . .
H37 H 0.6400 0.0690 0.2653 0.045 Uiso 1 1 calc R . .
C38 C 0.7578(6) -0.0311(4) 0.3030(4) 0.0442(15) Uani 1 1 d . . .
H38 H 0.7086 -0.0847 0.3008 0.053 Uiso 1 1 calc R . .
C39 C 0.8699(6) -0.0444(4) 0.3287(5) 0.0477(16) Uani 1 1 d . . .
H39 H 0.8966 -0.1066 0.3455 0.057 Uiso 1 1 calc R . .
C40 C 0.9421(6) 0.0345(5) 0.3295(5) 0.0517(17) Uani 1 1 d . . .
H40 H 1.0191 0.0261 0.3462 0.062 Uiso 1 1 calc R . .
C41 C 0.9023(5) 0.1258(4) 0.3058(4) 0.0417(14) Uani 1 1 d . . .
H41 H 0.9517 0.1794 0.3075 0.050 Uiso 1 1 calc R . .
C42 C 0.8441(5) 0.3389(4) 0.2765(4) 0.0372(13) Uani 1 1 d . . .
C43 C 0.9313(5) 0.3915(4) 0.2125(5) 0.0440(15) Uani 1 1 d . . .
H43 H 0.9385 0.3849 0.1486 0.053 Uiso 1 1 calc R . .
C44 C 1.0077(6) 0.4536(4) 0.2418(5) 0.0519(17) Uani 1 1 d . . .
H44 H 1.0663 0.4894 0.1978 0.062 Uiso 1 1 calc R . .
C45 C 0.9989(6) 0.4634(5) 0.3339(6) 0.0538(18) Uani 1 1 d . . .
H45 H 1.0518 0.5056 0.3533 0.065 Uiso 1 1 calc R . .
C46 C 0.9131(6) 0.4118(5) 0.3984(5) 0.0539(18) Uani 1 1 d . . .
H46 H 0.9067 0.4188 0.4621 0.065 Uiso 1 1 calc R . .
C47 C 0.8356(6) 0.3494(4) 0.3696(5) 0.0439(15) Uani 1 1 d . . .
H47 H 0.7768 0.3140 0.4139 0.053 Uiso 1 1 calc R . .
F7 F 0.6717(13) 0.1708(12) 0.6710(10) 0.052(4) Uiso 0.30 1 d P . .
F8 F 0.7732(7) 0.3292(5) 0.7463(5) 0.0475(19) Uiso 0.50 1 d P . .
F9 F 0.8012(12) 0.1487(8) 0.7581(8) 0.054(3) Uiso 0.35 1 d P . .
F10 F 0.703(2) 0.3009(16) 0.6089(17) 0.035(5) Uiso 0.15 1 d P . .
F11 F 0.8436(16) 0.1829(11) 0.5743(11) 0.063(4) Uiso 0.30 1 d P . .
F12 F 0.8061(18) 0.3007(11) 0.5970(11) 0.069(4) Uiso 0.30 1 d P . .
F13 F 0.9201(19) 0.2753(15) 0.6985(13) 0.046(5) Uiso 0.20 1 d P . .
F14 F 0.913(2) 0.1967(16) 0.6923(14) 0.054(6) Uiso 0.20 1 d P . .
F15 F 0.8126(18) 0.1520(13) 0.6097(13) 0.036(4) Uiso 0.20 1 d P . .
F16 F 0.6762(16) 0.2182(18) 0.6597(12) 0.035(4) Uiso 0.20 1 d P . .
F17 F 0.714(3) 0.165(2) 0.714(2) 0.066(8) Uiso 0.15 1 d P . .
F18 F 0.877(3) 0.3340(19) 0.630(2) 0.050(7) Uiso 0.15 1 d P . .
O1S O 0.9309(18) 0.5375(13) 0.0185(13) 0.058(5) Uiso 0.25 1 d P . .
O2S O 0.836(2) 0.5556(15) 0.0037(15) 0.072(6) Uiso 0.25 1 d P . .

loop_
_atom_site_aniso_label
_atom_site_aniso_U_11
_atom_site_aniso_U_22
_atom_site_aniso_U_33
_atom_site_aniso_U_23
_atom_site_aniso_U_13
_atom_site_aniso_U_12
Ir1 0.02737(12) 0.02840(12) 0.04731(15) -0.00320(9) -0.01921(10) -0.00120(8)
P1 0.0261(7) 0.0309(7) 0.0456(9) -0.0018(6) -0.0162(7) -0.0020(6)
P2 0.0391(9) 0.0509(10) 0.0510(11) -0.0091(8) -0.0058(8) 0.0023(8)
N1 0.027(2) 0.036(2) 0.041(3) -0.001(2) -0.014(2) -0.0032(19)
N2 0.026(2) 0.033(2) 0.039(3) -0.004(2) -0.015(2) -0.0019(19)
C1 0.023(3) 0.033(3) 0.040(3) -0.005(2) -0.014(2) 0.003(2)
C2 0.043(3) 0.035(3) 0.041(4) 0.007(3) -0.016(3) -0.013(3)
C3 0.033(3) 0.031(3) 0.057(4) -0.002(3) -0.016(3) -0.005(2)
C4 0.034(3) 0.033(3) 0.035(3) 0.000(2) -0.013(3) -0.006(2)
C5 0.029(3) 0.040(3) 0.041(3) 0.006(3) -0.017(3) -0.008(2)
C6 0.029(3) 0.045(3) 0.037(3) 0.003(3) -0.010(3) 0.001(2)
C7 0.038(3) 0.031(3) 0.038(3) 0.000(2) -0.015(3) -0.007(2)
C8 0.034(3) 0.037(3) 0.044(4) 0.006(3) -0.018(3) -0.009(2)
C9 0.032(3) 0.035(3) 0.039(3) 0.004(3) -0.011(3) -0.004(2)
C10 0.028(3) 0.055(4) 0.047(4) -0.003(3) -0.015(3) -0.006(3)
C11 0.044(4) 0.048(4) 0.052(4) -0.006(3) -0.020(3) 0.002(3)
C12 0.031(3) 0.063(4) 0.045(4) -0.008(3) -0.016(3) 0.003(3)
C13 0.029(3) 0.029(3) 0.041(3) 0.000(2) -0.015(3) -0.003(2)
C14 0.032(3) 0.031(3) 0.043(3) -0.004(2) -0.017(3) -0.005(2)
C15 0.032(3) 0.036(3) 0.044(4) -0.003(3) -0.014(3) 0.002(2)
C16 0.043(3) 0.028(3) 0.040(3) -0.003(2) -0.017(3) -0.005(2)
C17 0.035(3) 0.035(3) 0.041(4) -0.005(3) -0.004(3) -0.008(2)
C18 0.032(3) 0.027(3) 0.049(4) -0.006(2) -0.012(3) -0.005(2)
C19 0.029(3) 0.051(4) 0.047(4) -0.004(3) -0.014(3) -0.001(3)
C20 0.056(4) 0.041(3) 0.050(4) -0.001(3) -0.014(3) -0.002(3)
C21 0.033(3) 0.043(3) 0.052(4) -0.006(3) -0.018(3) 0.000(3)
C22 0.030(3) 0.034(3) 0.051(4) 0.001(3) -0.020(3) 0.007(2)
C23 0.028(3) 0.025(3) 0.045(4) 0.001(2) -0.012(3) 0.007(2)
C24 0.038(3) 0.039(3) 0.048(4) -0.008(3) -0.017(3) -0.001(3)
C25 0.043(3) 0.038(3) 0.057(4) -0.006(3) -0.021(3) 0.001(3)
C26 0.040(3) 0.025(3) 0.067(5) -0.008(3) -0.033(3) -0.002(2)
C27 0.037(3) 0.024(3) 0.080(5) -0.001(3) -0.026(3) -0.002(2)
C28 0.044(4) 0.037(3) 0.071(5) 0.007(3) -0.023(3) -0.002(3)
C29 0.041(3) 0.044(3) 0.054(4) 0.005(3) -0.020(3) 0.001(3)
C30 0.033(3) 0.040(3) 0.044(3) -0.001(3) -0.019(3) -0.010(2)
C31 0.043(3) 0.042(3) 0.054(4) -0.003(3) -0.021(3) -0.006(3)
C32 0.061(5) 0.065(5) 0.050(4) 0.000(4) -0.021(4) -0.014(4)
C33 0.060(5) 0.090(6) 0.044(4) -0.018(4) -0.012(4) -0.023(4)
C34 0.037(4) 0.080(5) 0.060(5) -0.016(4) -0.011(3) -0.005(3)
C35 0.031(3) 0.059(4) 0.052(4) -0.013(3) -0.017(3) -0.005(3)
C36 0.025(3) 0.038(3) 0.040(3) 0.000(3) -0.011(2) 0.001(2)
C37 0.029(3) 0.035(3) 0.051(4) -0.003(3) -0.017(3) 0.001(2)
C38 0.038(3) 0.038(3) 0.060(4) -0.002(3) -0.016(3) -0.005(3)
C39 0.047(4) 0.035(3) 0.063(4) 0.011(3) -0.020(3) 0.001(3)
C40 0.038(3) 0.047(4) 0.077(5) 0.009(3) -0.031(3) 0.001(3)
C41 0.033(3) 0.041(3) 0.058(4) -0.005(3) -0.022(3) -0.003(3)
C42 0.032(3) 0.037(3) 0.049(4) -0.005(3) -0.022(3) 0.003(2)
C43 0.030(3) 0.042(3) 0.061(4) -0.010(3) -0.012(3) -0.006(3)
C44 0.032(3) 0.043(4) 0.082(5) -0.008(3) -0.015(3) -0.007(3)
C45 0.034(3) 0.048(4) 0.088(6) -0.018(4) -0.030(4) 0.001(3)
C46 0.046(4) 0.050(4) 0.078(5) -0.021(4) -0.038(4) 0.011(3)
C47 0.037(3) 0.041(3) 0.060(4) -0.004(3) -0.025(3) 0.004(3)

loop_
_atom_type_symbol
_atom_type_description
_atom_type_scat_dispersion_real
_atom_type_scat_dispersion_imag
_atom_type_scat_source
Ir Ir -1.4442 7.9887 'International Tables Vol C Tables 4.2.6.8 and 6.1.1.4'
P P 0.1023 0.0942 'International Tables Vol C Tables 4.2.6.8 and 6.1.1.4'
F F 0.0171 0.0103 'International Tables Vol C Tables 4.2.6.8 and 6.1.1.4'
N N 0.0061 0.0033 'International Tables Vol C Tables 4.2.6.8 and 6.1.1.4'
C C 0.0033 0.0016 'International Tables Vol C Tables 4.2.6.8 and 6.1.1.4'
H H 0.0000 0.0000 'International Tables Vol C Tables 4.2.6.8 and 6.1.1.4'
O O 0.0106 0.0060 'International Tables Vol C Tables 4.2.6.8 and 6.1.1.4'

loop_
_geom_angle_atom_site_label_1
_geom_angle_atom_site_label_2
_geom_angle_atom_site_label_3
_geom_angle
_geom_angle_site_symmetry_1
_geom_angle_site_symmetry_3
_geom_angle_publ_flag
C1 Ir1 C26 146.3(3) . . ?
C1 Ir1 C22 92.9(2) . . ?
C26 Ir1 C22 95.0(2) . . ?
C1 Ir1 C23 87.7(2) . . ?
C26 Ir1 C23 79.5(2) . . ?
C22 Ir1 C23 36.8(2) . . ?
C1 Ir1 C27 172.5(2) . . ?
C26 Ir1 C27 36.7(2) . . ?
C22 Ir1 C27 79.6(2) . . ?
C23 Ir1 C27 86.7(2) . . ?
C1 Ir1 P1 98.45(14) . . ?
C26 Ir1 P1 93.78(16) . . ?
C22 Ir1 P1 144.67(17) . . ?
C23 Ir1 P1 173.24(14) . . ?
C27 Ir1 P1 87.42(16) . . ?
C30 P1 C36 101.6(3) . . ?
C30 P1 C42 102.5(3) . . ?
C36 P1 C42 101.8(2) . . ?
C30 P1 Ir1 108.69(18) . . ?
C36 P1 Ir1 124.04(18) . . ?
C42 P1 Ir1 115.46(18) . . ?
F12 P2 F14 119.7(11) . . ?
F12 P2 F17 130.2(18) . . ?
F14 P2 F17 100.6(16) . . ?
F12 P2 F16 82.0(11) . . ?
F14 P2 F16 145.0(14) . . ?
F17 P2 F16 49.3(16) . . ?
F12 P2 F3 102.5(7) . . ?
F14 P2 F3 113.8(9) . . ?
F17 P2 F3 84.7(13) . . ?
F16 P2 F3 84.4(8) . . ?
F12 P2 F15 87.5(10) . . ?
F14 P2 F15 83.5(12) . . ?
F17 P2 F15 68.0(15) . . ?
F16 P2 F15 69.4(11) . . ?
F3 P2 F15 150.5(8) . . ?
F12 P2 F13 95.8(11) . . ?
F14 P2 F13 43.0(11) . . ?
F17 P2 F13 134.0(17) . . ?
F16 P2 F13 171.1(12) . . ?
F3 P2 F13 87.8(8) . . ?
F15 P2 F13 119.2(11) . . ?
F12 P2 F4 161.6(9) . . ?
F14 P2 F4 78.1(9) . . ?
F17 P2 F4 33.8(14) . . ?
F16 P2 F4 80.2(9) . . ?
F3 P2 F4 71.5(4) . . ?
F15 P2 F4 90.2(8) . . ?
F13 P2 F4 101.2(8) . . ?
F12 P2 F6 90.1(7) . . ?
F14 P2 F6 62.2(9) . . ?
F17 P2 F6 83.6(13) . . ?
F16 P2 F6 93.0(9) . . ?
F3 P2 F6 166.5(5) . . ?
F15 P2 F6 23.6(7) . . ?
F13 P2 F6 95.6(8) . . ?
F4 P2 F6 95.0(5) . . ?
F12 P2 F2 61.2(8) . . ?
F14 P2 F2 172.8(10) . . ?
F17 P2 F2 75.3(14) . . ?
F16 P2 F2 28.8(8) . . ?
F3 P2 F2 72.1(5) . . ?
F15 P2 F2 89.4(8) . . ?
F13 P2 F2 143.6(9) . . ?
F4 P2 F2 100.6(6) . . ?
F6 P2 F2 111.1(5) . . ?
F12 P2 F8 92.6(7) . . ?
F14 P2 F8 100.8(10) . . ?
F17 P2 F8 108.3(13) . . ?
F16 P2 F8 105.6(9) . . ?
F3 P2 F8 24.8(3) . . ?
F15 P2 F8 174.9(8) . . ?
F13 P2 F8 65.9(8) . . ?
F4 P2 F8 88.1(4) . . ?
F6 P2 F8 161.4(5) . . ?
F2 P2 F8 86.2(5) . . ?
F12 P2 F18 43.0(12) . . ?
F14 P2 F18 89.2(13) . . ?
F17 P2 F18 170.0(16) . . ?
F16 P2 F18 121.8(13) . . ?
F3 P2 F18 90.0(11) . . ?
F15 P2 F18 115.0(13) . . ?
F13 P2 F18 54.0(12) . . ?
F4 P2 F18 150.5(12) . . ?
F6 P2 F18 102.5(11) . . ?
F2 P2 F18 95.0(10) . . ?
F8 P2 F18 68.0(11) . . ?
F18 F1 F12 121(4) . . ?
F18 F1 P2 78(3) . . ?
F12 F1 P2 59.0(15) . . ?
F10 F2 F16 129(3) . . ?
F10 F2 F7 131(2) . . ?
F16 F2 F7 3.7(17) . . ?
F10 F2 F12 40.8(19) . . ?
F16 F2 F12 105.3(18) . . ?
F7 F2 F12 108.9(10) . . ?
F10 F2 P2 94(2) . . ?
F16 F2 P2 66.8(15) . . ?
F7 F2 P2 69.7(7) . . ?
F12 F2 P2 53.7(7) . . ?
F8 F3 P2 84.2(11) . . ?
F9 F4 F17 117(3) . . ?
F9 F4 P2 92.5(16) . . ?
F17 F4 P2 64(2) . . ?
F9 F4 F7 122.0(19) . . ?
F17 F4 F7 5(2) . . ?
P2 F4 F7 62.7(6) . . ?
F13 F5 F14 129(4) . . ?
F13 F5 P2 71(2) . . ?
F14 F5 P2 59(2) . . ?
F15 F6 F11 58.4(18) . . ?
F15 F6 F14 121(2) . . ?
F11 F6 F14 125.5(17) . . ?
F15 F6 P2 73.8(18) . . ?
F11 F6 P2 81.1(13) . . ?
F14 F6 P2 53.5(8) . . ?
C1 N1 C2 110.6(5) . . ?
C1 N1 C4 124.1(4) . . ?
C2 N1 C4 123.3(5) . . ?
C1 N2 C3 111.2(5) . . ?
C1 N2 C13 125.6(4) . . ?
C3 N2 C13 120.7(4) . . ?
N2 C1 N1 103.6(4) . . ?
N2 C1 Ir1 133.3(4) . . ?
N1 C1 Ir1 123.0(4) . . ?
C3 C2 N1 107.5(5) . . ?
C3 C2 H2 126.3 . . ?
N1 C2 H2 126.3 . . ?
C2 C3 N2 107.1(5) . . ?
C2 C3 H3 126.4 . . ?
N2 C3 H3 126.4 . . ?
C5 C4 C9 120.3(5) . . ?
C5 C4 N1 118.4(5) . . ?
C9 C4 N1 121.2(5) . . ?
C6 C5 C4 118.7(5) . . ?
C6 C5 C10 118.0(5) . . ?
C4 C5 C10 123.3(5) . . ?
C5 C6 C7 122.2(5) . . ?
C5 C6 H6 118.9 . . ?
C7 C6 H6 118.9 . . ?
C8 C7 C6 117.3(5) . . ?
C8 C7 C11 123.1(5) . . ?
C6 C7 C11 119.6(5) . . ?
C7 C8 C9 122.9(5) . . ?
C7 C8 H8 118.6 . . ?
C9 C8 H8 118.6 . . ?
C8 C9 C4 118.4(5) . . ?
C8 C9 C12 119.8(5) . . ?
C4 C9 C12 121.8(5) . . ?
C5 C10 H10A 109.5 . . ?
C5 C10 H10B 109.5 . . ?
H10A C10 H10B 109.5 . . ?
C5 C10 H10C 109.5 . . ?
H10A C10 H10C 109.5 . . ?
H10B C10 H10C 109.5 . . ?
C7 C11 H11A 109.5 . . ?
C7 C11 H11B 109.5 . . ?
H11A C11 H11B 109.5 . . ?
C7 C11 H11C 109.5 . . ?
H11A C11 H11C 109.5 . . ?
H11B C11 H11C 109.5 . . ?
C9 C12 H12A 109.5 . . ?
C9 C12 H12B 109.5 . . ?
H12A C12 H12B 109.5 . . ?
C9 C12 H12C 109.5 . . ?
H12A C12 H12C 109.5 . . ?
H12B C12 H12C 109.5 . . ?
C18 C13 C14 121.8(5) . . ?
C18 C13 N2 122.0(5) . . ?
C14 C13 N2 116.1(5) . . ?
C15 C14 C13 117.4(5) . . ?
C15 C14 C19 119.9(5) . . ?
C13 C14 C19 122.7(5) . . ?
C16 C15 C14 122.6(5) . . ?
C16 C15 H15 118.7 . . ?
C14 C15 H15 118.7 . . ?
C15 C16 C17 117.7(5) . . ?
C15 C16 C20 121.4(5) . . ?
C17 C16 C20 120.8(5) . . ?
C18 C17 C16 122.4(5) . . ?
C18 C17 H17 118.8 . . ?
C16 C17 H17 118.8 . . ?
C13 C18 C17 117.9(5) . . ?
C13 C18 C21 122.9(5) . . ?
C17 C18 C21 119.2(5) . . ?
C14 C19 H19A 109.5 . . ?
C14 C19 H19B 109.5 . . ?
H19A C19 H19B 109.5 . . ?
C14 C19 H19C 109.5 . . ?
H19A C19 H19C 109.5 . . ?
H19B C19 H19C 109.5 . . ?
C16 C20 H20A 109.5 . . ?
C16 C20 H20B 109.5 . . ?
H20A C20 H20B 109.5 . . ?
C16 C20 H20C 109.5 . . ?
H20A C20 H20C 109.5 . . ?
H20B C20 H20C 109.5 . . ?
C18 C21 H21A 109.5 . . ?
C18 C21 H21B 109.5 . . ?
H21A C21 H21B 109.5 . . ?
C18 C21 H21C 109.5 . . ?
H21A C21 H21C 109.5 . . ?
H21B C21 H21C 109.5 . . ?
C23 C22 C29 124.1(5) . . ?
C23 C22 Ir1 73.0(3) . . ?
C29 C22 Ir1 111.0(4) . . ?
C23 C22 H22 118.0 . . ?
C29 C22 H22 118.0 . . ?
Ir1 C22 H22 86.0 . . ?
C22 C23 C24 125.5(5) . . ?
C22 C23 Ir1 70.2(3) . . ?
C24 C23 Ir1 113.0(4) . . ?
C22 C23 H23 117.2 . . ?
C24 C23 H23 117.2 . . ?
Ir1 C23 H23 86.7 . . ?
C23 C24 C25 112.2(5) . . ?
C23 C24 H24A 109.2 . . ?
C25 C24 H24A 109.2 . . ?
C23 C24 H24B 109.2 . . ?
C25 C24 H24B 109.2 . . ?
H24A C24 H24B 107.9 . . ?
C26 C25 C24 113.1(5) . . ?
C26 C25 H25A 109.0 . . ?
C24 C25 H25A 109.0 . . ?
C26 C25 H25B 109.0 . . ?
C24 C25 H25B 109.0 . . ?
H25A C25 H25B 107.8 . . ?
C27 C26 C25 126.9(5) . . ?
C27 C26 Ir1 73.4(3) . . ?
C25 C26 Ir1 109.6(4) . . ?
C27 C26 H26 116.5 . . ?
C25 C26 H26 116.5 . . ?
Ir1 C26 H26 86.8 . . ?
C26 C27 C28 123.8(6) . . ?
C26 C27 Ir1 69.9(3) . . ?
C28 C27 Ir1 112.7(4) . . ?
C26 C27 H27 118.1 . . ?
C28 C27 H27 118.1 . . ?
Ir1 C27 H27 87.4 . . ?
C29 C28 C27 113.1(5) . . ?
C29 C28 H28A 109.0 . . ?
C27 C28 H28A 109.0 . . ?
C29 C28 H28B 109.0 . . ?
C27 C28 H28B 109.0 . . ?
H28A C28 H28B 107.8 . . ?
C22 C29 C28 113.6(5) . . ?
C22 C29 H29A 108.9 . . ?
C28 C29 H29A 108.9 . . ?
C22 C29 H29B 108.9 . . ?
C28 C29 H29B 108.9 . . ?
H29A C29 H29B 107.7 . . ?
C35 C30 C31 119.1(6) . . ?
C35 C30 P1 121.1(5) . . ?
C31 C30 P1 119.8(5) . . ?
C32 C31 C30 119.9(6) . . ?
C32 C31 H31 120.0 . . ?
C30 C31 H31 120.0 . . ?
C31 C32 C33 120.8(7) . . ?
C31 C32 H32 119.6 . . ?
C33 C32 H32 119.6 . . ?
C32 C33 C34 119.3(7) . . ?
C32 C33 H33 120.4 . . ?
C34 C33 H33 120.4 . . ?
C35 C34 C33 120.6(7) . . ?
C35 C34 H34 119.7 . . ?
C33 C34 H34 119.7 . . ?
C34 C35 C30 120.3(6) . . ?
C34 C35 H35 119.9 . . ?
C30 C35 H35 119.9 . . ?
C37 C36 C41 118.3(5) . . ?
C37 C36 P1 119.7(4) . . ?
C41 C36 P1 121.9(4) . . ?
C36 C37 C38 121.4(5) . . ?
C36 C37 H37 119.3 . . ?
C38 C37 H37 119.3 . . ?
C37 C38 C39 120.0(5) . . ?
C37 C38 H38 120.0 . . ?
C39 C38 H38 120.0 . . ?
C40 C39 C38 119.2(5) . . ?
C40 C39 H39 120.4 . . ?
C38 C39 H39 120.4 . . ?
C39 C40 C41 120.4(5) . . ?
C39 C40 H40 119.8 . . ?
C41 C40 H40 119.8 . . ?
C40 C41 C36 120.6(5) . . ?
C40 C41 H41 119.7 . . ?
C36 C41 H41 119.7 . . ?
C47 C42 C43 118.8(5) . . ?
C47 C42 P1 119.5(5) . . ?
C43 C42 P1 121.6(5) . . ?
C44 C43 C42 120.3(6) . . ?
C44 C43 H43 119.8 . . ?
C42 C43 H43 119.8 . . ?
C45 C44 C43 120.5(6) . . ?
C45 C44 H44 119.7 . . ?
C43 C44 H44 119.7 . . ?
C44 C45 C46 120.0(6) . . ?
C44 C45 H45 120.0 . . ?
C46 C45 H45 120.0 . . ?
C45 C46 C47 119.9(7) . . ?
C45 C46 H46 120.1 . . ?
C47 C46 H46 120.1 . . ?
C42 C47 C46 120.4(6) . . ?
C42 C47 H47 119.8 . . ?
C46 C47 H47 119.8 . . ?
F16 F7 F17 102(3) . . ?
F16 F7 F2 4.2(19) . . ?
F17 F7 F2 103(2) . . ?
F16 F7 F15 89(2) . . ?
F17 F7 F15 79(2) . . ?
F2 F7 F15 93.4(11) . . ?
F16 F7 P2 56(2) . . ?
F17 F7 P2 54(2) . . ?
F2 F7 P2 59.4(7) . . ?
F15 F7 P2 54.9(8) . . ?
F16 F7 F4 98(2) . . ?
F17 F7 F4 5(2) . . ?
F2 F7 F4 99.1(9) . . ?
F15 F7 F4 82.4(10) . . ?
P2 F7 F4 53.6(5) . . ?
F3 F8 P2 71.0(10) . . ?
F3 F8 F13 119.1(13) . . ?
P2 F8 F13 55.1(7) . . ?
F4 F9 F17 37.2(18) . . ?
F4 F9 F14 116.1(19) . . ?
F17 F9 F14 101.1(17) . . ?
F4 F9 P2 65.9(14) . . ?
F17 F9 P2 53.9(13) . . ?
F14 F9 P2 51.4(8) . . ?
F2 F10 F12 114(3) . . ?
F2 F10 F16 26.6(16) . . ?
F12 F10 F16 101.0(19) . . ?
F2 F10 P2 61.9(18) . . ?
F12 F10 P2 51.8(12) . . ?
F16 F10 P2 53.4(10) . . ?
F15 F11 F6 52.0(18) . . ?
F15 F11 P2 68.3(19) . . ?
F6 F11 P2 71.7(13) . . ?
F15 F11 F12 113(2) . . ?
F6 F11 F12 117.0(17) . . ?
P2 F11 F12 50.4(7) . . ?
F1 F12 F10 158(3) . . ?
F1 F12 F18 26.9(18) . . ?
F10 F12 F18 138(2) . . ?
F1 F12 P2 95.7(18) . . ?
F10 F12 P2 90.7(17) . . ?
F18 F12 P2 78.6(16) . . ?
F1 F12 F2 152(2) . . ?
F10 F12 F2 25.6(13) . . ?
F18 F12 F2 125(2) . . ?
P2 F12 F2 65.1(8) . . ?
F1 F12 F11 100.9(19) . . ?
F10 F12 F11 100.4(17) . . ?
F18 F12 F11 110.9(18) . . ?
P2 F12 F11 64.1(8) . . ?
F2 F12 F11 89.6(11) . . ?
F5 F13 F14 26(2) . . ?
F5 F13 F18 134(3) . . ?
F14 F13 F18 115(2) . . ?
F5 F13 P2 88(2) . . ?
F14 F13 P2 62.1(15) . . ?
F18 F13 P2 65.9(14) . . ?
F5 F13 F8 129(3) . . ?
F14 F13 F8 110.6(18) . . ?
F18 F13 F8 69.4(14) . . ?
P2 F13 F8 59.0(7) . . ?
F5 F14 F13 24.8(19) . . ?
F5 F14 P2 100(3) . . ?
F13 F14 P2 74.9(15) . . ?
F5 F14 F9 126(3) . . ?
F13 F14 F9 117.3(18) . . ?
P2 F14 F9 71.6(11) . . ?
F5 F14 F6 137(3) . . ?
F13 F14 F6 121.3(19) . . ?
P2 F14 F6 64.3(10) . . ?
F9 F14 F6 88.3(14) . . ?
F6 F15 F11 70(2) . . ?
F6 F15 P2 82.6(19) . . ?
F11 F15 P2 87(2) . . ?
F6 F15 F7 144(3) . . ?
F11 F15 F7 125(3) . . ?
P2 F15 F7 67.4(9) . . ?
F6 F15 F17 114(3) . . ?
F11 F15 F17 136(3) . . ?
P2 F15 F17 52.5(12) . . ?
F7 F15 F17 31.2(12) . . ?
F6 F15 F16 136(2) . . ?
F11 F15 F16 103(3) . . ?
P2 F15 F16 53.5(8) . . ?
F7 F15 F16 22.9(7) . . ?
F17 F15 F16 41.9(13) . . ?
F7 F16 F2 172(4) . . ?
F7 F16 F17 45(2) . . ?
F2 F16 F17 137(3) . . ?
F7 F16 F10 161(3) . . ?
F2 F16 F10 24.9(15) . . ?
F17 F16 F10 142(3) . . ?
F7 F16 P2 102(2) . . ?
F2 F16 P2 84.4(18) . . ?
F17 F16 P2 63.0(17) . . ?
F10 F16 P2 79.3(14) . . ?
F7 F16 F15 68(2) . . ?
F2 F16 F15 120(2) . . ?
F17 F16 F15 66.5(18) . . ?
F10 F16 F15 97.9(15) . . ?
P2 F16 F15 57.1(9) . . ?
F7 F17 F4 169(4) . . ?
F7 F17 F16 32.9(17) . . ?
F4 F17 F16 139(4) . . ?
F7 F17 F9 164(4) . . ?
F4 F17 F9 25.7(14) . . ?
F16 F17 F9 146(3) . . ?
F7 F17 P2 95(3) . . ?
F4 F17 P2 83(3) . . ?
F16 F17 P2 67.7(17) . . ?
F9 F17 P2 78.4(19) . . ?
F7 F17 F15 70(2) . . ?
F4 F17 F15 117(3) . . ?
F16 F17 F15 72(2) . . ?
F9 F17 F15 94.0(19) . . ?
P2 F17 F15 59.4(13) . . ?
F1 F18 F12 32(2) . . ?
F1 F18 F13 125(4) . . ?
F12 F18 F13 117(2) . . ?
F1 F18 P2 81(3) . . ?
F12 F18 P2 58.4(14) . . ?
F13 F18 P2 60.1(13) . . ?
O2S O1S O1S 142(2) . 2_765 ?

loop_
_geom_bond_atom_site_label_1
_geom_bond_atom_site_label_2
_geom_bond_distance
_geom_bond_site_symmetry_2
_geom_bond_publ_flag
Ir1 C1 2.061(5) . ?
Ir1 C26 2.179(5) . ?
Ir1 C22 2.186(5) . ?
Ir1 C23 2.222(5) . ?
Ir1 C27 2.223(5) . ?
Ir1 P1 2.3684(14) . ?
P1 C30 1.838(6) . ?
P1 C36 1.843(5) . ?
P1 C42 1.849(6) . ?
P2 F12 1.434(16) . ?
P2 F14 1.44(2) . ?
P2 F17 1.44(3) . ?
P2 F16 1.491(17) . ?
P2 F3 1.556(8) . ?
P2 F15 1.559(17) . ?
P2 F13 1.57(2) . ?
P2 F4 1.592(9) . ?
P2 F6 1.610(8) . ?
P2 F2 1.614(10) . ?
P2 F8 1.637(8) . ?
P2 F18 1.65(3) . ?
F1 F18 0.60(3) . ?
F1 F12 0.716(16) . ?
F2 F10 0.73(2) . ?
F2 F16 0.78(2) . ?
F2 F7 1.455(16) . ?
F2 F12 1.56(2) . ?
F3 F8 0.691(9) . ?
F4 F9 0.641(12) . ?
F4 F17 0.89(4) . ?
F4 F7 1.774(16) . ?
F5 F13 0.600(19) . ?
F5 F14 0.62(2) . ?
F6 F15 0.650(18) . ?
F6 F11 0.774(15) . ?
F6 F14 1.58(2) . ?
N1 C1 1.381(7) . ?
N1 C2 1.389(7) . ?
N1 C4 1.441(7) . ?
N2 C1 1.371(7) . ?
N2 C3 1.387(7) . ?
N2 C13 1.472(7) . ?
C2 C3 1.338(8) . ?
C2 H2 0.9500 . ?
C3 H3 0.9500 . ?
C4 C5 1.398(8) . ?
C4 C9 1.405(7) . ?
C5 C6 1.386(8) . ?
C5 C10 1.517(7) . ?
C6 C7 1.398(8) . ?
C6 H6 0.9500 . ?
C7 C8 1.380(8) . ?
C7 C11 1.497(8) . ?
C8 C9 1.384(8) . ?
C8 H8 0.9500 . ?
C9 C12 1.508(8) . ?
C10 H10A 0.9800 . ?
C10 H10B 0.9800 . ?
C10 H10C 0.9800 . ?
C11 H11A 0.9800 . ?
C11 H11B 0.9800 . ?
C11 H11C 0.9800 . ?
C12 H12A 0.9800 . ?
C12 H12B 0.9800 . ?
C12 H12C 0.9800 . ?
C13 C18 1.382(8) . ?
C13 C14 1.410(7) . ?
C14 C15 1.400(8) . ?
C14 C19 1.502(8) . ?
C15 C16 1.370(8) . ?
C15 H15 0.9500 . ?
C16 C17 1.404(8) . ?
C16 C20 1.505(8) . ?
C17 C18 1.390(8) . ?
C17 H17 0.9500 . ?
C18 C21 1.509(7) . ?
C19 H19A 0.9800 . ?
C19 H19B 0.9800 . ?
C19 H19C 0.9800 . ?
C20 H20A 0.9800 . ?
C20 H20B 0.9800 . ?
C20 H20C 0.9800 . ?
C21 H21A 0.9800 . ?
C21 H21B 0.9800 . ?
C21 H21C 0.9800 . ?
C22 C23 1.392(8) . ?
C22 C29 1.512(8) . ?
C22 H22 0.9500 . ?
C23 C24 1.508(8) . ?
C23 H23 0.9500 . ?
C24 C25 1.534(8) . ?
C24 H24A 0.9900 . ?
C24 H24B 0.9900 . ?
C25 C26 1.510(9) . ?
C25 H25A 0.9900 . ?
C25 H25B 0.9900 . ?
C26 C27 1.386(9) . ?
C26 H26 0.9500 . ?
C27 C28 1.530(8) . ?
C27 H27 0.9500 . ?
C28 C29 1.521(8) . ?
C28 H28A 0.9900 . ?
C28 H28B 0.9900 . ?
C29 H29A 0.9900 . ?
C29 H29B 0.9900 . ?
C30 C35 1.397(8) . ?
C30 C31 1.397(8) . ?
C31 C32 1.383(9) . ?
C31 H31 0.9500 . ?
C32 C33 1.384(10) . ?
C32 H32 0.9500 . ?
C33 C34 1.389(10) . ?
C33 H33 0.9500 . ?
C34 C35 1.376(9) . ?
C34 H34 0.9500 . ?
C35 H35 0.9500 . ?
C36 C37 1.381(7) . ?
C36 C41 1.405(7) . ?
C37 C38 1.390(8) . ?
C37 H37 0.9500 . ?
C38 C39 1.394(8) . ?
C38 H38 0.9500 . ?
C39 C40 1.390(9) . ?
C39 H39 0.9500 . ?
C40 C41 1.391(8) . ?
C40 H40 0.9500 . ?
C41 H41 0.9500 . ?
C42 C47 1.390(8) . ?
C42 C43 1.396(8) . ?
C43 C44 1.390(8) . ?
C43 H43 0.9500 . ?
C44 C45 1.374(10) . ?
C44 H44 0.9500 . ?
C45 C46 1.383(10) . ?
C45 H45 0.9500 . ?
C46 C47 1.399(8) . ?
C46 H46 0.9500 . ?
C47 H47 0.9500 . ?
F7 F16 0.68(2) . ?
F7 F17 0.89(3) . ?
F7 F15 1.61(2) . ?
F8 F13 1.74(2) . ?
F9 F17 1.32(4) . ?
F9 F14 1.54(2) . ?
F10 F12 1.11(2) . ?
F10 F16 1.37(3) . ?
F11 F15 0.70(2) . ?
F11 F12 1.69(2) . ?
F12 F18 1.15(3) . ?
F13 F14 1.11(3) . ?
F13 F18 1.46(3) . ?
F15 F17 1.68(4) . ?
F15 F16 1.74(3) . ?
F16 F17 1.22(4) . ?
O1S O2S 1.14(3) . ?
O1S O1S 1.78(4) 2_765 ?

loop_
_geom_torsion_atom_site_label_1
_geom_torsion_atom_site_label_2
_geom_torsion_atom_site_label_3
_geom_torsion_atom_site_label_4
_geom_torsion
_geom_torsion_site_symmetry_1
_geom_torsion_site_symmetry_2
_geom_torsion_site_symmetry_3
_geom_torsion_site_symmetry_4
_geom_torsion_publ_flag
C1 Ir1 P1 C30 92.8(2) . . . . ?
C26 Ir1 P1 C30 -118.7(3) . . . . ?
C22 Ir1 P1 C30 -14.6(3) . . . . ?
C23 Ir1 P1 C30 -112.7(13) . . . . ?
C27 Ir1 P1 C30 -82.5(3) . . . . ?
C1 Ir1 P1 C36 -26.2(3) . . . . ?
C26 Ir1 P1 C36 122.3(3) . . . . ?
C22 Ir1 P1 C36 -133.6(3) . . . . ?
C23 Ir1 P1 C36 128.3(13) . . . . ?
C27 Ir1 P1 C36 158.4(3) . . . . ?
C1 Ir1 P1 C42 -152.6(3) . . . . ?
C26 Ir1 P1 C42 -4.2(3) . . . . ?
C22 Ir1 P1 C42 100.0(3) . . . . ?
C23 Ir1 P1 C42 1.9(13) . . . . ?
C27 Ir1 P1 C42 32.0(3) . . . . ?
C3 N2 C1 N1 -0.9(5) . . . . ?
C13 N2 C1 N1 161.1(4) . . . . ?
C3 N2 C1 Ir1 176.1(4) . . . . ?
C13 N2 C1 Ir1 -21.9(8) . . . . ?
C2 N1 C1 N2 1.2(5) . . . . ?
C4 N1 C1 N2 -163.0(4) . . . . ?
C2 N1 C1 Ir1 -176.1(4) . . . . ?
C4 N1 C1 Ir1 19.6(6) . . . . ?
C26 Ir1 C1 N2 171.7(4) . . . . ?
C22 Ir1 C1 N2 68.2(5) . . . . ?
C23 Ir1 C1 N2 104.6(5) . . . . ?
C27 Ir1 C1 N2 63(2) . . . . ?
P1 Ir1 C1 N2 -78.3(5) . . . . ?
C26 Ir1 C1 N1 -11.8(6) . . . . ?
C22 Ir1 C1 N1 -115.3(4) . . . . ?
C23 Ir1 C1 N1 -78.9(4) . . . . ?
C27 Ir1 C1 N1 -120.2(18) . . . . ?
P1 Ir1 C1 N1 98.2(4) . . . . ?
C1 N1 C2 C3 -1.1(6) . . . . ?
C4 N1 C2 C3 163.3(5) . . . . ?
N1 C2 C3 N2 0.5(6) . . . . ?
C1 N2 C3 C2 0.3(6) . . . . ?
C13 N2 C3 C2 -162.8(5) . . . . ?
C1 N1 C4 C5 93.5(6) . . . . ?
C2 N1 C4 C5 -68.9(7) . . . . ?
C1 N1 C4 C9 -89.3(6) . . . . ?
C2 N1 C4 C9 108.3(6) . . . . ?
C9 C4 C5 C6 6.3(8) . . . . ?
N1 C4 C5 C6 -176.5(5) . . . . ?
C9 C4 C5 C10 -172.2(5) . . . . ?
N1 C4 C5 C10 5.0(8) . . . . ?
C4 C5 C6 C7 -2.7(8) . . . . ?
C10 C5 C6 C7 175.9(5) . . . . ?
C5 C6 C7 C8 -1.5(8) . . . . ?
C5 C6 C7 C11 -178.6(5) . . . . ?
C6 C7 C8 C9 2.0(8) . . . . ?
C11 C7 C8 C9 179.1(5) . . . . ?
C7 C8 C9 C4 1.6(8) . . . . ?
C7 C8 C9 C12 -177.6(5) . . . . ?
C5 C4 C9 C8 -5.8(8) . . . . ?
N1 C4 C9 C8 177.0(5) . . . . ?
C5 C4 C9 C12 173.4(5) . . . . ?
N1 C4 C9 C12 -3.8(8) . . . . ?
C1 N2 C13 C18 102.2(6) . . . . ?
C3 N2 C13 C18 -97.3(6) . . . . ?
C1 N2 C13 C14 -81.3(6) . . . . ?
C3 N2 C13 C14 79.2(6) . . . . ?
C18 C13 C14 C15 -5.3(8) . . . . ?
N2 C13 C14 C15 178.2(5) . . . . ?
C18 C13 C14 C19 172.1(5) . . . . ?
N2 C13 C14 C19 -4.5(7) . . . . ?
C13 C14 C15 C16 1.8(8) . . . . ?
C19 C14 C15 C16 -175.7(5) . . . . ?
C14 C15 C16 C17 1.3(8) . . . . ?
C14 C15 C16 C20 177.9(5) . . . . ?
C15 C16 C17 C18 -1.1(8) . . . . ?
C20 C16 C17 C18 -177.7(5) . . . . ?
C14 C13 C18 C17 5.5(8) . . . . ?
N2 C13 C18 C17 -178.2(5) . . . . ?
C14 C13 C18 C21 -170.7(5) . . . . ?
N2 C13 C18 C21 5.6(8) . . . . ?
C16 C17 C18 C13 -2.3(8) . . . . ?
C16 C17 C18 C21 174.1(5) . . . . ?
C1 Ir1 C22 C23 82.2(3) . . . . ?
C26 Ir1 C22 C23 -65.0(4) . . . . ?
C27 Ir1 C22 C23 -98.5(4) . . . . ?
P1 Ir1 C22 C23 -168.8(2) . . . . ?
C1 Ir1 C22 C29 -157.2(4) . . . . ?
C26 Ir1 C22 C29 55.6(5) . . . . ?
C23 Ir1 C22 C29 120.7(6) . . . . ?
C27 Ir1 C22 C29 22.2(4) . . . . ?
P1 Ir1 C22 C29 -48.1(6) . . . . ?
C29 C22 C23 C24 0.5(8) . . . . ?
Ir1 C22 C23 C24 104.7(5) . . . . ?
C29 C22 C23 Ir1 -104.2(5) . . . . ?
C1 Ir1 C23 C22 -98.0(3) . . . . ?
C26 Ir1 C23 C22 113.3(4) . . . . ?
C27 Ir1 C23 C22 77.0(4) . . . . ?
P1 Ir1 C23 C22 107.2(13) . . . . ?
C1 Ir1 C23 C24 140.7(4) . . . . ?
C26 Ir1 C23 C24 -7.9(4) . . . . ?
C22 Ir1 C23 C24 -121.2(5) . . . . ?
C27 Ir1 C23 C24 -44.2(4) . . . . ?
P1 Ir1 C23 C24 -14.0(16) . . . . ?
C22 C23 C24 C25 -92.4(7) . . . . ?
Ir1 C23 C24 C25 -11.0(6) . . . . ?
C23 C24 C25 C26 33.5(7) . . . . ?
C24 C25 C26 C27 44.0(8) . . . . ?
C24 C25 C26 Ir1 -39.6(6) . . . . ?
C1 Ir1 C26 C27 -168.1(3) . . . . ?
C22 Ir1 C26 C27 -65.2(4) . . . . ?
C23 Ir1 C26 C27 -98.7(4) . . . . ?
P1 Ir1 C26 C27 80.5(3) . . . . ?
C1 Ir1 C26 C25 -44.1(6) . . . . ?
C22 Ir1 C26 C25 58.8(4) . . . . ?
C23 Ir1 C26 C25 25.3(4) . . . . ?
C27 Ir1 C26 C25 124.0(6) . . . . ?
P1 Ir1 C26 C25 -155.4(4) . . . . ?
C25 C26 C27 C28 2.1(9) . . . . ?
Ir1 C26 C27 C28 104.4(5) . . . . ?
C25 C26 C27 Ir1 -102.3(5) . . . . ?
C1 Ir1 C27 C26 118.1(19) . . . . ?
C22 Ir1 C27 C26 113.2(4) . . . . ?
C23 Ir1 C27 C26 76.8(4) . . . . ?
P1 Ir1 C27 C26 -99.9(3) . . . . ?
C1 Ir1 C27 C28 -1(2) . . . . ?
C26 Ir1 C27 C28 -119.3(6) . . . . ?
C22 Ir1 C27 C28 -6.2(5) . . . . ?
C23 Ir1 C27 C28 -42.6(5) . . . . ?
P1 Ir1 C27 C28 140.8(5) . . . . ?
C26 C27 C28 C29 -91.4(7) . . . . ?
Ir1 C27 C28 C29 -11.0(7) . . . . ?
C23 C22 C29 C28 47.7(7) . . . . ?
Ir1 C22 C29 C28 -35.5(6) . . . . ?
C27 C28 C29 C22 30.7(8) . . . . ?
C36 P1 C30 C35 -30.9(5) . . . . ?
C42 P1 C30 C35 74.1(5) . . . . ?
Ir1 P1 C30 C35 -163.2(4) . . . . ?
C36 P1 C30 C31 148.1(5) . . . . ?
C42 P1 C30 C31 -106.9(5) . . . . ?
Ir1 P1 C30 C31 15.8(5) . . . . ?
C35 C30 C31 C32 -0.4(9) . . . . ?
P1 C30 C31 C32 -179.5(5) . . . . ?
C30 C31 C32 C33 0.4(10) . . . . ?
C31 C32 C33 C34 -0.4(11) . . . . ?
C32 C33 C34 C35 0.4(11) . . . . ?
C33 C34 C35 C30 -0.4(10) . . . . ?
C31 C30 C35 C34 0.4(9) . . . . ?
P1 C30 C35 C34 179.4(5) . . . . ?
C30 P1 C36 C37 -86.2(5) . . . . ?
C42 P1 C36 C37 168.2(5) . . . . ?
Ir1 P1 C36 C37 36.1(6) . . . . ?
C30 P1 C36 C41 91.6(5) . . . . ?
C42 P1 C36 C41 -14.1(6) . . . . ?
Ir1 P1 C36 C41 -146.2(4) . . . . ?
C41 C36 C37 C38 -2.6(9) . . . . ?
P1 C36 C37 C38 175.2(5) . . . . ?
C36 C37 C38 C39 2.4(10) . . . . ?
C37 C38 C39 C40 -1.4(10) . . . . ?
C38 C39 C40 C41 0.7(10) . . . . ?
C39 C40 C41 C36 -1.0(10) . . . . ?
C37 C36 C41 C40 1.9(9) . . . . ?
P1 C36 C41 C40 -175.9(5) . . . . ?
C30 P1 C42 C47 -169.7(4) . . . . ?
C36 P1 C42 C47 -64.8(5) . . . . ?
Ir1 P1 C42 C47 72.3(5) . . . . ?
C30 P1 C42 C43 11.2(5) . . . . ?
C36 P1 C42 C43 116.1(5) . . . . ?
Ir1 P1 C42 C43 -106.8(5) . . . . ?
C47 C42 C43 C44 -0.3(9) . . . . ?
P1 C42 C43 C44 178.7(5) . . . . ?
C42 C43 C44 C45 0.5(9) . . . . ?
C43 C44 C45 C46 -0.5(10) . . . . ?
C44 C45 C46 C47 0.3(9) . . . . ?
C43 C42 C47 C46 0.1(8) . . . . ?
P1 C42 C47 C46 -178.9(4) . . . . ?
C45 C46 C47 C42 -0.1(9) . . . . ?
